data_7203023
loop_
_publ_author_name
'Almes\%aker, Ann'
'Bourne, Susan A.'
'Ramon, Ga\"elle'
'Scott, Janet L.'
'Strauss, Christopher R.'

_publ_section_title
;
 Coordination chemistry of N,N,4-tris(pyridin-2-ylmethyl)aniline: a
 novel flexible, multimodal ligand
;
_journal_issue 11
_journal_name_full CrystEngComm
_journal_page_first 997
_journal_paper_doi 10.1039/b708465j
_journal_volume 9
_journal_year 2007
_chemical_formula_moiety 'C24 H22 Cl4 Cu2 N4 O2'
_chemical_formula_sum 'C24 H22 Cl4 Cu2 N4 O2'
_chemical_formula_weight 671.54
_chemical_melting_point ?
_space_group_IT_number 19
_symmetry_cell_setting orthorhombic
_symmetry_space_group_name_Hall 'P 2ac 2ab'
_symmetry_space_group_name_H-M 'P 21 21 21'
_atom_sites_solution_hydrogens geom
_atom_sites_solution_primary direct
_atom_sites_solution_secondary difmap
_audit_creation_method SHELXL-97
_cell_angle_alpha 90.00
_cell_angle_beta 90.00
_cell_angle_gamma 90.00
_cell_formula_units_Z 4
_cell_length_a 8.46750(10)
_cell_length_b 12.8704(2)
_cell_length_c 24.3518(4)
_cell_measurement_temperature 113(2)
_cell_measurement_theta_max 27.9
_cell_volume 2653.86(7)
_computing_cell_refinement 'Collect (Nonius (2000)'
_computing_data_collection 'Collect (Nonius (2000)'
_computing_data_reduction 'Collect (Nonius (2000)'
_computing_molecular_graphics 'WebLab ViewerPro (1997)'
_computing_publication_material 'SHELX-97 (Sheldrick, 1997)'
_computing_structure_refinement 'SHELXL-97 (Sheldrick, 1997)'
_computing_structure_solution 'SHELXS-97 (Sheldrick, 1990)'
_diffrn_ambient_temperature 113(2)
_diffrn_measured_fraction_theta_full 0.992
_diffrn_measured_fraction_theta_max 0.992
_diffrn_radiation_monochromator graphite
_diffrn_radiation_source 'fine-focus sealed tube'
_diffrn_radiation_type MoK\a
_diffrn_radiation_wavelength 0.71073
_diffrn_reflns_av_R_equivalents 0.0472
_diffrn_reflns_av_sigmaI/netI 0.1034
_diffrn_reflns_limit_h_max 11
_diffrn_reflns_limit_h_min -10
_diffrn_reflns_limit_k_max 16
_diffrn_reflns_limit_k_min -16
_diffrn_reflns_limit_l_max 25
_diffrn_reflns_limit_l_min -32
_diffrn_reflns_number 13441
_diffrn_reflns_theta_full 27.88
_diffrn_reflns_theta_max 27.88
_diffrn_reflns_theta_min 2.30
_exptl_absorpt_coefficient_mu 2.036
_exptl_absorpt_correction_type none
_exptl_crystal_colour green
_exptl_crystal_density_diffrn 1.670
_exptl_crystal_density_meas ?
_exptl_crystal_density_method .
_exptl_crystal_description plate
_exptl_crystal_F_000 1344
_exptl_crystal_size_max 0.20
_exptl_crystal_size_mid 0.12
_exptl_crystal_size_min 0.10
_refine_diff_density_max 0.541
_refine_diff_density_min -0.575
_refine_diff_density_rms 0.106
_refine_ls_abs_structure_details 'Flack H D (1983), Acta Cryst. A39, 876-881'
_refine_ls_abs_structure_Flack 0.026(16)
_refine_ls_extinction_method none
_refine_ls_goodness_of_fit_ref 0.765
_refine_ls_hydrogen_treatment constr
_refine_ls_matrix_type full
_refine_ls_number_parameters 325
_refine_ls_number_reflns 6213
_refine_ls_number_restraints 0
_refine_ls_restrained_S_all 0.765
_refine_ls_R_factor_all 0.0823
_refine_ls_R_factor_gt 0.0433
_refine_ls_shift/su_max 0.000
_refine_ls_shift/su_mean 0.000
_refine_ls_structure_factor_coef Fsqd
_refine_ls_weighting_details 'calc w=1/[\s^2^(Fo^2^)+(0.1000P)^2^+0.0000P] where P=(Fo^2^+2Fc^2^)/3'
_refine_ls_weighting_scheme calc
_refine_ls_wR_factor_gt 0.1026
_refine_ls_wR_factor_ref 0.1263
_reflns_number_gt 4408
_reflns_number_total 6213
_reflns_threshold_expression >2sigma(I)
_cod_data_source_file b708465j.txt
_cod_data_source_block c:\gaelle~1\articl~2\struct~2\(8)-cu~1\ann4bsad
_cod_depositor_comments
;
The following automatic conversions were performed:
'_symmetry_cell_setting' value 'Orthorhombic' changed to 'orthorhombic'
according to '/home/saulius/struct/CIF-dictionaries/cif_core.dic'
dictionary named 'cif_core.dic' version 2.4.1 from 2010-06-29.

Automatic conversion script
Id: cif_fix_enum 1527 2010-12-29 10:47:43Z saulius 

The following automatic conversions were performed:

'_chemical_melting_point' value '-' was changed to '?' - the value is
undefined or not given.

Automatic conversion script
Id: cif_fix_values 1646 2011-03-28 12:23:43Z adriana 
;
_cod_original_sg_symbol_H-M P2(1)2(1)2(1)
_cod_database_code 7203023

loop_
_symmetry_equiv_pos_as_xyz
'x, y, z'
'-x+1/2, -y, z+1/2'
'x+1/2, -y+1/2, -z'
'-x, y+1/2, -z+1/2'

loop_
_atom_site_label
_atom_site_type_symbol
_atom_site_fract_x
_atom_site_fract_y
_atom_site_fract_z
_atom_site_U_iso_or_equiv
_atom_site_adp_type
_atom_site_occupancy
_atom_site_symmetry_multiplicity
_atom_site_calc_flag
_atom_site_refinement_flags
_atom_site_disorder_assembly
_atom_site_disorder_group
Cu1 Cu 0.10687(7) 0.59573(4) 0.80235(2) 0.01614(15) Uani 1 1 d . . .
Cu2 Cu 0.13525(7) 0.58346(4) 0.62648(3) 0.02025(16) Uani 1 1 d . . .
Cl2 Cl -0.02034(15) 0.61013(9) 0.70296(5) 0.0213(3) Uani 1 1 d . . .
Cl3 Cl 0.32396(17) 0.69953(10) 0.64007(6) 0.0280(3) Uani 1 1 d . . .
Cl4 Cl 0.27136(17) 0.44313(9) 0.59983(6) 0.0268(3) Uani 1 1 d . . .
Cl1 Cl 0.16895(17) 0.76273(9) 0.82105(6) 0.0243(3) Uani 1 1 d . . .
N1 N 0.0891(5) 0.4358(3) 0.81141(16) 0.0148(9) Uani 1 1 d . . .
C1 C 0.1696(6) 0.4035(3) 0.86213(19) 0.0147(10) Uani 1 1 d . . .
N2 N -0.1066(5) 0.5941(3) 0.83731(16) 0.0167(8) Uani 1 1 d . . .
C20 C -0.0486(6) 0.6112(4) 0.5256(2) 0.0189(11) Uani 1 1 d . . .
C13 C 0.1663(6) 0.3960(4) 0.7612(2) 0.0184(11) Uani 1 1 d . . .
H13A H 0.0958 0.4056 0.7292 0.022 Uiso 1 1 calc R . .
H13B H 0.1887 0.3208 0.7652 0.022 Uiso 1 1 calc R . .
N3 N 0.3122(5) 0.5553(3) 0.76955(17) 0.0179(9) Uani 1 1 d . . .
C7 C -0.0845(5) 0.4121(4) 0.81311(19) 0.0171(10) Uani 1 1 d . . .
H7B H -0.1236 0.4004 0.7753 0.021 Uiso 1 1 calc R . .
H7A H -0.1022 0.3477 0.8344 0.021 Uiso 1 1 calc R . .
C8 C -0.1748(6) 0.4996(4) 0.8388(2) 0.0192(11) Uani 1 1 d . . .
C11 C -0.3315(7) 0.6655(4) 0.8830(2) 0.0267(13) Uani 1 1 d . . .
H11 H -0.3830 0.7239 0.8988 0.032 Uiso 1 1 calc R . .
N4 N -0.0431(5) 0.5611(3) 0.57443(16) 0.0179(9) Uani 1 1 d . . .
C16 C 0.5780(7) 0.4781(4) 0.7189(2) 0.0274(13) Uani 1 1 d . . .
H16 H 0.6695 0.4515 0.7012 0.033 Uiso 1 1 calc R . .
C24 C -0.1596(7) 0.4951(4) 0.5884(2) 0.0241(12) Uani 1 1 d . . .
H24 H -0.1520 0.4591 0.6223 0.029 Uiso 1 1 calc R . .
C2 C 0.1689(7) 0.4680(4) 0.9080(2) 0.0215(12) Uani 1 1 d . . .
H2 H 0.1146 0.5325 0.9065 0.026 Uiso 1 1 calc R . .
C15 C 0.4499(6) 0.4156(4) 0.7277(2) 0.0239(12) Uani 1 1 d . . .
H15 H 0.4527 0.3449 0.7165 0.029 Uiso 1 1 calc R . .
C12 C -0.1836(7) 0.6756(4) 0.8589(2) 0.0235(12) Uani 1 1 d . . .
H12 H -0.1355 0.7422 0.8575 0.028 Uiso 1 1 calc R . .
C6 C 0.2472(7) 0.3093(4) 0.8662(2) 0.0233(12) Uani 1 1 d . . .
H6 H 0.2462 0.2626 0.8359 0.028 Uiso 1 1 calc R . .
C18 C 0.4377(6) 0.6147(4) 0.7608(2) 0.0248(13) Uani 1 1 d . . .
H18 H 0.4334 0.6851 0.7724 0.030 Uiso 1 1 calc R . .
C10 C -0.4014(7) 0.5698(4) 0.8836(2) 0.0283(13) Uani 1 1 d . . .
H10 H -0.5035 0.5612 0.8992 0.034 Uiso 1 1 calc R . .
C9 C -0.3228(6) 0.4857(4) 0.8614(2) 0.0211(12) Uani 1 1 d . . .
H9 H -0.3702 0.4188 0.8616 0.025 Uiso 1 1 calc R . .
C22 C -0.2971(7) 0.5299(5) 0.5053(2) 0.0330(15) Uani 1 1 d . . .
H22 H -0.3842 0.5202 0.4812 0.040 Uiso 1 1 calc R . .
C17 C 0.5728(6) 0.5803(4) 0.7360(2) 0.0277(13) Uani 1 1 d . . .
H17 H 0.6603 0.6254 0.7307 0.033 Uiso 1 1 calc R . .
C14 C 0.3171(6) 0.4546(4) 0.7527(2) 0.0175(11) Uani 1 1 d . . .
C21 C -0.1761(7) 0.5960(4) 0.4909(2) 0.0282(13) Uani 1 1 d . . .
H21 H -0.1802 0.6317 0.4567 0.034 Uiso 1 1 calc R . .
O1 O 0.1446(7) 0.7111(3) 0.95074(19) 0.0515(13) Uani 1 1 d . . .
O2 O 0.0791(6) 0.3350(4) 0.50175(19) 0.0512(13) Uani 1 1 d . . .
C4 C 0.3276(6) 0.3464(4) 0.9589(2) 0.0183(11) Uani 1 1 d . . .
C19 C 0.0815(7) 0.6844(4) 0.5110(2) 0.0230(12) Uani 1 1 d . . .
H19A H 0.1566 0.6881 0.5421 0.028 Uiso 1 1 calc R . .
H19B H 0.0363 0.7547 0.5058 0.028 Uiso 1 1 calc R . .
C5 C 0.3265(7) 0.2821(4) 0.9138(2) 0.0219(12) Uani 1 1 d . . .
H5 H 0.3812 0.2177 0.9154 0.026 Uiso 1 1 calc R . .
C3 C 0.2455(7) 0.4398(4) 0.9555(2) 0.0276(13) Uani 1 1 d . . .
H3 H 0.2425 0.4847 0.9864 0.033 Uiso 1 1 calc R . .
C23 C -0.2915(7) 0.4773(5) 0.5551(2) 0.0334(14) Uani 1 1 d . . .
H23 H -0.3734 0.4313 0.5660 0.040 Uiso 1 1 calc R . .

loop_
_atom_site_aniso_label
_atom_site_aniso_U_11
_atom_site_aniso_U_22
_atom_site_aniso_U_33
_atom_site_aniso_U_23
_atom_site_aniso_U_13
_atom_site_aniso_U_12
Cu1 0.0137(3) 0.0133(3) 0.0215(3) -0.0009(2) 0.0018(2) -0.0002(2)
Cu2 0.0162(3) 0.0210(3) 0.0235(3) 0.0007(3) 0.0009(3) 0.0012(3)
Cl2 0.0163(6) 0.0279(6) 0.0197(7) 0.0025(5) 0.0008(5) 0.0028(5)
Cl3 0.0198(7) 0.0236(6) 0.0406(8) -0.0014(6) 0.0008(6) -0.0041(5)
Cl4 0.0260(7) 0.0236(6) 0.0307(7) -0.0027(6) -0.0004(6) 0.0065(5)
Cl1 0.0271(7) 0.0149(6) 0.0310(7) -0.0046(5) 0.0032(6) -0.0041(5)
N1 0.014(2) 0.0151(18) 0.015(2) -0.0033(16) -0.0006(17) -0.0017(16)
C1 0.012(2) 0.015(2) 0.017(2) -0.002(2) -0.0012(19) -0.005(2)
N2 0.013(2) 0.0194(19) 0.018(2) -0.0017(17) 0.0018(17) 0.0038(19)
C20 0.021(3) 0.020(2) 0.016(3) -0.005(2) 0.005(2) 0.008(2)
C13 0.021(3) 0.018(2) 0.016(2) -0.003(2) -0.003(2) 0.003(2)
N3 0.016(2) 0.018(2) 0.020(2) 0.0025(18) -0.0010(18) 0.0024(17)
C7 0.014(2) 0.021(2) 0.017(3) -0.003(2) -0.0008(19) -0.003(2)
C8 0.019(3) 0.021(3) 0.018(3) 0.007(2) -0.007(2) -0.002(2)
C11 0.023(3) 0.025(3) 0.032(3) 0.000(2) 0.008(3) 0.010(2)
N4 0.017(2) 0.021(2) 0.016(2) 0.0020(18) 0.0040(18) 0.0047(18)
C16 0.019(3) 0.039(3) 0.024(3) 0.010(3) 0.003(2) 0.012(2)
C24 0.023(3) 0.031(3) 0.018(3) 0.003(2) 0.007(2) -0.007(2)
C2 0.026(3) 0.016(2) 0.022(3) -0.005(2) 0.001(2) 0.012(2)
C15 0.023(3) 0.024(3) 0.025(3) 0.002(2) -0.001(2) 0.005(2)
C12 0.029(3) 0.017(3) 0.024(3) 0.002(2) -0.002(2) 0.002(2)
C6 0.033(3) 0.021(2) 0.016(3) -0.008(2) 0.001(2) 0.000(2)
C18 0.018(3) 0.023(3) 0.033(3) 0.003(2) 0.006(2) -0.002(2)
C10 0.016(3) 0.039(3) 0.031(3) 0.001(3) 0.008(2) 0.004(2)
C9 0.017(3) 0.022(2) 0.025(3) 0.004(2) 0.003(2) -0.004(2)
C22 0.025(3) 0.043(3) 0.032(3) -0.008(3) -0.012(3) 0.004(3)
C17 0.015(3) 0.035(3) 0.033(3) 0.010(3) 0.005(2) 0.002(2)
C14 0.015(3) 0.019(2) 0.018(3) 0.003(2) 0.000(2) 0.002(2)
C21 0.035(3) 0.028(3) 0.021(3) 0.001(2) -0.001(2) 0.009(3)
O1 0.070(4) 0.039(2) 0.046(3) -0.003(2) -0.002(3) 0.009(2)
O2 0.055(3) 0.056(3) 0.042(3) -0.005(2) -0.001(3) -0.007(3)
C4 0.019(3) 0.018(2) 0.018(3) 0.000(2) 0.003(2) -0.006(2)
C19 0.032(3) 0.020(3) 0.017(3) -0.003(2) 0.005(2) 0.000(2)
C5 0.028(3) 0.016(2) 0.022(3) -0.002(2) -0.003(2) 0.003(2)
C3 0.038(4) 0.023(3) 0.021(3) -0.004(2) -0.003(3) 0.005(3)
C23 0.023(3) 0.042(3) 0.036(4) -0.006(3) 0.009(3) -0.008(3)

loop_
_atom_type_symbol
_atom_type_description
_atom_type_scat_dispersion_real
_atom_type_scat_dispersion_imag
_atom_type_scat_source
C C 0.0033 0.0016 'International Tables Vol C Tables 4.2.6.8 and 6.1.1.4'
H H 0.0000 0.0000 'International Tables Vol C Tables 4.2.6.8 and 6.1.1.4'
N N 0.0061 0.0033 'International Tables Vol C Tables 4.2.6.8 and 6.1.1.4'
Cl Cl 0.1484 0.1585 'International Tables Vol C Tables 4.2.6.8 and 6.1.1.4'
Cu Cu 0.3201 1.2651 'International Tables Vol C Tables 4.2.6.8 and 6.1.1.4'
O O 0.0106 0.0060 'International Tables Vol C Tables 4.2.6.8 and 6.1.1.4'

loop_
_geom_angle_atom_site_label_1
_geom_angle_atom_site_label_2
_geom_angle_atom_site_label_3
_geom_angle
_geom_angle_site_symmetry_1
_geom_angle_site_symmetry_3
_geom_angle_publ_flag
N3 Cu1 N2 164.17(16) . . ?
N3 Cu1 N1 81.15(16) . . ?
N2 Cu1 N1 83.03(16) . . ?
N3 Cu1 Cl1 97.28(12) . . ?
N2 Cu1 Cl1 97.75(12) . . ?
N1 Cu1 Cl1 159.88(12) . . ?
N3 Cu1 Cl2 90.39(12) . . ?
N2 Cu1 Cl2 91.27(12) . . ?
N1 Cu1 Cl2 97.86(11) . . ?
Cl1 Cu1 Cl2 102.22(5) . . ?
N4 Cu2 Cl3 137.73(13) . . ?
N4 Cu2 Cl4 95.13(12) . . ?
Cl3 Cu2 Cl4 102.49(6) . . ?
N4 Cu2 Cl2 95.85(12) . . ?
Cl3 Cu2 Cl2 101.03(5) . . ?
Cl4 Cu2 Cl2 130.40(5) . . ?
Cu2 Cl2 Cu1 119.58(5) . . ?
C1 N1 C13 113.1(4) . . ?
C1 N1 C7 111.9(4) . . ?
C13 N1 C7 112.6(4) . . ?
C1 N1 Cu1 109.6(3) . . ?
C13 N1 Cu1 103.0(3) . . ?
C7 N1 Cu1 106.0(3) . . ?
C6 C1 C2 117.9(5) . . ?
C6 C1 N1 121.9(4) . . ?
C2 C1 N1 120.3(4) . . ?
C12 N2 C8 119.1(4) . . ?
C12 N2 Cu1 126.7(4) . . ?
C8 N2 Cu1 114.2(3) . . ?
N4 C20 C21 119.8(5) . . ?
N4 C20 C19 118.9(5) . . ?
C21 C20 C19 121.3(5) . . ?
N1 C13 C14 108.4(4) . . ?
C18 N3 C14 118.5(5) . . ?
C18 N3 Cu1 128.0(3) . . ?
C14 N3 Cu1 113.5(3) . . ?
C8 C7 N1 111.0(4) . . ?
N2 C8 C9 121.2(5) . . ?
N2 C8 C7 116.6(4) . . ?
C9 C8 C7 122.2(4) . . ?
C10 C11 C12 118.6(5) . . ?
C24 N4 C20 119.8(5) . . ?
C24 N4 Cu2 119.1(3) . . ?
C20 N4 Cu2 121.1(4) . . ?
C15 C16 C17 119.2(5) . . ?
N4 C24 C23 122.8(5) . . ?
C3 C2 C1 121.1(5) . . ?
C16 C15 C14 120.3(5) . . ?
N2 C12 C11 122.0(5) . . ?
C1 C6 C5 120.7(5) . . ?
N3 C18 C17 123.7(5) . . ?
C11 C10 C9 119.5(5) . . ?
C8 C9 C10 119.5(5) . . ?
C21 C22 C23 119.9(6) . . ?
C18 C17 C16 117.9(5) . . ?
N3 C14 C15 120.5(5) . . ?
N3 C14 C13 114.4(4) . . ?
C15 C14 C13 125.1(4) . . ?
C20 C21 C22 120.7(5) . . ?
C5 C4 C3 118.1(5) . . ?
C5 C4 C19 120.4(5) . 2_565 ?
C3 C4 C19 121.5(5) . 2_565 ?
C20 C19 C4 113.7(4) . 2_564 ?
C4 C5 C6 121.3(5) . . ?
C2 C3 C4 120.9(5) . . ?
C24 C23 C22 117.0(5) . . ?

loop_
_geom_bond_atom_site_label_1
_geom_bond_atom_site_label_2
_geom_bond_distance
_geom_bond_site_symmetry_2
_geom_bond_publ_flag
Cu1 N3 1.983(4) . ?
Cu1 N2 1.998(4) . ?
Cu1 N1 2.076(4) . ?
Cu1 Cl1 2.2591(13) . ?
Cu1 Cl2 2.6558(14) . ?
Cu2 N4 1.993(4) . ?
Cu2 Cl3 2.2123(14) . ?
Cu2 Cl4 2.2387(14) . ?
Cu2 Cl2 2.3068(14) . ?
N1 C1 1.471(6) . ?
N1 C13 1.478(6) . ?
N1 C7 1.502(6) . ?
C1 C6 1.383(7) . ?
C1 C2 1.393(7) . ?
N2 C12 1.342(6) . ?
N2 C8 1.346(6) . ?
C20 N4 1.354(6) . ?
C20 C21 1.385(8) . ?
C20 C19 1.492(7) . ?
C13 C14 1.498(7) . ?
N3 C18 1.325(7) . ?
N3 C14 1.360(6) . ?
C7 C8 1.498(7) . ?
C8 C9 1.380(7) . ?
C11 C10 1.366(7) . ?
C11 C12 1.390(8) . ?
N4 C24 1.345(7) . ?
C16 C15 1.368(7) . ?
C16 C17 1.381(8) . ?
C24 C23 1.400(8) . ?
C2 C3 1.374(7) . ?
C15 C14 1.373(7) . ?
C6 C5 1.386(7) . ?
C18 C17 1.367(7) . ?
C10 C9 1.381(7) . ?
C22 C21 1.378(8) . ?
C22 C23 1.389(9) . ?
C4 C5 1.374(7) . ?
C4 C3 1.390(7) . ?
C4 C19 1.538(7) 2_565 ?
C19 C4 1.538(7) 2_564 ?
